data_4127812
loop_
_publ_author_name
'Wang, Jinlian'
'Chu, Ming'
'Fan, Jian-Xun'
'Lau, Tsz-Ki'
'Ren, Ai-Min'
'Lu, Xinhui'
'Miao, Qian'

_publ_section_title
;
 Crystal Engineering of Biphenylene-Containing Acenes for High-Mobility
 Organic Semiconductors.
;
_journal_issue 8
_journal_name_full 'Journal of the American Chemical Society'
_journal_page_first 3589
_journal_page_last 3596
_journal_paper_doi 10.1021/jacs.8b12671
_journal_volume 141
_journal_year 2019
_chemical_formula_sum 'C60 H66 Si2'
_chemical_formula_weight 843.30
_chemical_name_systematic
5,9,14,18-tetramethyl-7,16-bis(triisopropylethynyl)bisnaphtho[2',3':3,4]cyclobut[1,2-b:1',2'-i]anthracene
_space_group_crystal_system monoclinic
_space_group_IT_number 14
_space_group_name_Hall '-P 2yn'
_space_group_name_H-M_alt 'P 1 21/n 1'
_symmetry_space_group_name_Hall '-P 2yn'
_symmetry_space_group_name_H-M 'P 1 21/n 1'
_atom_sites_solution_hydrogens geom
_audit_creation_method SHELXL-2014/6
_cell_angle_alpha 90
_cell_angle_beta 93.3748(13)
_cell_angle_gamma 90
_cell_formula_units_Z 2
_cell_length_a 8.4074(2)
_cell_length_b 22.0519(5)
_cell_length_c 13.4051(3)
_cell_measurement_reflns_used 100
_cell_measurement_temperature 296(2)
_cell_measurement_theta_max 15
_cell_measurement_theta_min 15
_cell_volume 2480.98(10)
_computing_cell_refinement 'BRUKER KAPPA APEXII DUO DIFFRACTOMETER'
_computing_data_collection 'BRUKER KAPPA APEXII DUO DIFFRACTOMETER'
_computing_data_reduction 'BRUKER KAPPA APEXII DUO DIFFRACTOMETER'
_computing_molecular_graphics 'BRUKER SHELXTL'
_computing_publication_material 'BRUKER SHELXTL'
_computing_structure_refinement 'SHELXL-2014/6 (Sheldrick, 2014)'
_diffrn_ambient_temperature 296(2)
_diffrn_measured_fraction_theta_full 1.000
_diffrn_measured_fraction_theta_max 1.000
_diffrn_measurement_device_type 'BRUKER KAPPA APEXII DUO DIFFRACTOMETER'
_diffrn_measurement_method 'PHI & OMEGA SCAN'
_diffrn_radiation_type MoK\a
_diffrn_radiation_wavelength 0.71073
_diffrn_reflns_av_R_equivalents 0.0544
_diffrn_reflns_av_unetI/netI 0.0340
_diffrn_reflns_Laue_measured_fraction_full 1.000
_diffrn_reflns_Laue_measured_fraction_max 1.000
_diffrn_reflns_limit_h_max 10
_diffrn_reflns_limit_h_min -10
_diffrn_reflns_limit_k_max 26
_diffrn_reflns_limit_k_min -26
_diffrn_reflns_limit_l_max 16
_diffrn_reflns_limit_l_min -15
_diffrn_reflns_number 27394
_diffrn_reflns_point_group_measured_fraction_full 1.000
_diffrn_reflns_point_group_measured_fraction_max 1.000
_diffrn_reflns_theta_full 25.242
_diffrn_reflns_theta_max 25.249
_diffrn_reflns_theta_min 1.780
_exptl_absorpt_coefficient_mu 0.109
_exptl_absorpt_correction_T_max 0.7456
_exptl_absorpt_correction_T_min 0.6926
_exptl_absorpt_correction_type multi-scan
_exptl_crystal_colour red
_exptl_crystal_density_diffrn 1.129
_exptl_crystal_description block
_exptl_crystal_F_000 908
_exptl_crystal_size_max 0.500
_exptl_crystal_size_mid 0.400
_exptl_crystal_size_min 0.200
_refine_diff_density_max 0.423
_refine_diff_density_min -0.346
_refine_diff_density_rms 0.047
_refine_ls_extinction_method none
_refine_ls_goodness_of_fit_ref 1.036
_refine_ls_hydrogen_treatment constr
_refine_ls_matrix_type full
_refine_ls_number_parameters 280
_refine_ls_number_reflns 4493
_refine_ls_number_restraints 0
_refine_ls_restrained_S_all 1.036
_refine_ls_R_factor_all 0.0890
_refine_ls_R_factor_gt 0.0626
_refine_ls_shift/su_max 0.000
_refine_ls_shift/su_mean 0.000
_refine_ls_structure_factor_coef Fsqd
_refine_ls_weighting_details 'w=1/[\s^2^(Fo^2^)+(0.0851P)^2^+2.1778P] where P=(Fo^2^+2Fc^2^)/3'
_refine_ls_weighting_scheme calc
_refine_ls_wR_factor_gt 0.1711
_refine_ls_wR_factor_ref 0.1942
_reflns_Friedel_coverage 0.000
_reflns_number_gt 3209
_reflns_number_total 4493
_reflns_threshold_expression 'I > 2\s(I)'
_cod_data_source_file ja8b12671_si_002.cif
_cod_data_source_block 1b
_cod_database_code 4127812
_shelx_space_group_comment
;
The symmetry employed for this shelxl refinement is uniquely defined
by the following loop, which should always be used as a source of
symmetry information in preference to the above space-group names.
They are only intended as comments.
;
_shelx_estimated_absorpt_t_min 0.948
_shelx_estimated_absorpt_t_max 0.979
_shelxl_version_number 2014/6

loop_
_space_group_symop_operation_xyz
'x, y, z'
'-x+1/2, y+1/2, -z+1/2'
'-x, -y, -z'
'x-1/2, -y-1/2, z-1/2'

loop_
_atom_site_label
_atom_site_type_symbol
_atom_site_fract_x
_atom_site_fract_y
_atom_site_fract_z
_atom_site_U_iso_or_equiv
_atom_site_adp_type
_atom_site_occupancy
_atom_site_site_symmetry_order
_atom_site_calc_flag
_atom_site_refinement_flags_posn
_atom_site_refinement_flags_adp
Si1 Si 0.93073(11) 0.14973(4) 0.63828(6) 0.0555(3) Uani 1 1 d . .
C1 C 0.8767(3) 0.00283(11) 1.06883(19) 0.0359(6) Uani 1 1 d . .
C2 C 0.7544(3) 0.00655(12) 1.1393(2) 0.0412(6) Uani 1 1 d . .
H2A H 0.7639 -0.0137 1.2002 0.049 Uiso 1 1 calc R U
C3 C 0.6256(3) 0.04064(12) 1.1131(2) 0.0420(6) Uani 1 1 d . .
C4 C 0.4674(3) 0.06503(13) 1.1403(2) 0.0457(7) Uani 1 1 d . .
C5 C 0.3567(3) 0.06604(13) 1.2094(2) 0.0487(7) Uani 1 1 d . .
C6 C 0.2156(3) 0.10109(14) 1.1805(2) 0.0503(7) Uani 1 1 d . .
C7 C 0.0890(4) 0.10471(16) 1.2446(3) 0.0630(9) Uani 1 1 d . .
H7A H 0.0988 0.0853 1.3063 0.076 Uiso 1 1 calc R U
C8 C -0.0479(4) 0.13598(18) 1.2187(3) 0.0731(11) Uani 1 1 d . .
H8A H -0.1296 0.1376 1.2625 0.088 Uiso 1 1 calc R U
C9 C -0.0645(4) 0.16500(18) 1.1279(3) 0.0725(11) Uani 1 1 d . .
H9A H -0.1580 0.1860 1.1104 0.087 Uiso 1 1 calc R U
C10 C 0.0553(4) 0.16340(15) 1.0626(3) 0.0610(9) Uani 1 1 d . .
H10A H 0.0421 0.1835 1.0017 0.073 Uiso 1 1 calc R U
C11 C 0.1986(3) 0.13164(13) 1.0865(2) 0.0477(7) Uani 1 1 d . .
C12 C 0.3229(3) 0.12955(13) 1.0159(2) 0.0469(7) Uani 1 1 d . .
C13 C 0.4507(3) 0.09592(13) 1.0462(2) 0.0441(6) Uani 1 1 d . .
C14 C 0.6085(3) 0.07191(12) 1.0187(2) 0.0425(6) Uani 1 1 d . .
C15 C 0.7193(3) 0.06979(12) 0.9503(2) 0.0416(6) Uani 1 1 d . .
H15A H 0.7055 0.0901 0.8896 0.050 Uiso 1 1 calc R U
C16 C 0.8601(3) 0.03457(11) 0.97542(19) 0.0361(6) Uani 1 1 d . .
C17 C 0.3771(4) 0.03245(18) 1.3066(3) 0.0717(10) Uani 1 1 d . .
H17A H 0.2854 0.0391 1.3447 0.108 Uiso 1 1 calc R U
H17B H 0.3881 -0.0101 1.2937 0.108 Uiso 1 1 calc R U
H17C H 0.4707 0.0469 1.3436 0.108 Uiso 1 1 calc R U
C18 C 0.3097(4) 0.16015(16) 0.9165(3) 0.0616(9) Uani 1 1 d . .
H18A H 0.2104 0.1817 0.9092 0.092 Uiso 1 1 calc R U
H18B H 0.3963 0.1882 0.9118 0.092 Uiso 1 1 calc R U
H18C H 0.3138 0.1303 0.8646 0.092 Uiso 1 1 calc R U
C19 C 0.9834(3) 0.03118(11) 0.90863(19) 0.0365(6) Uani 1 1 d . .
C20 C 0.9683(3) 0.06542(12) 0.8176(2) 0.0410(6) Uani 1 1 d . .
C21 C 0.9555(3) 0.09640(14) 0.7434(2) 0.0491(7) Uani 1 1 d . .
C22 C 1.1300(6) 0.1593(3) 0.5856(5) 0.129(2) Uani 1 1 d . .
H22A H 1.1728 0.1870 0.6377 0.154 Uiso 1 1 calc R U
C23 C 1.2479(7) 0.1177(4) 0.5979(6) 0.190(4) Uani 1 1 d . .
H23A H 1.2286 0.0924 0.6543 0.284 Uiso 1 1 calc R U
H23B H 1.2503 0.0931 0.5389 0.284 Uiso 1 1 calc R U
H23C H 1.3483 0.1380 0.6093 0.284 Uiso 1 1 calc R U
C24 C 1.1335(6) 0.2050(3) 0.5006(4) 0.1172(18) Uani 1 1 d . .
H24A H 1.0425 0.2312 0.5019 0.176 Uiso 1 1 calc R U
H24B H 1.2291 0.2287 0.5083 0.176 Uiso 1 1 calc R U
H24C H 1.1312 0.1838 0.4379 0.176 Uiso 1 1 calc R U
C25 C 0.7712(5) 0.11599(17) 0.5491(3) 0.0737(10) Uani 1 1 d . .
H25A H 0.6860 0.1029 0.5911 0.088 Uiso 1 1 calc R U
C26 C 0.6936(6) 0.1605(2) 0.4743(3) 0.0986(15) Uani 1 1 d . .
H26A H 0.6603 0.1960 0.5088 0.148 Uiso 1 1 calc R U
H26B H 0.7688 0.1717 0.4264 0.148 Uiso 1 1 calc R U
H26C H 0.6026 0.1417 0.4404 0.148 Uiso 1 1 calc R U
C27 C 0.8257(7) 0.0590(2) 0.4974(3) 0.1073(16) Uani 1 1 d . .
H27A H 0.8741 0.0318 0.5462 0.161 Uiso 1 1 calc R U
H27B H 0.7356 0.0396 0.4637 0.161 Uiso 1 1 calc R U
H27C H 0.9018 0.0696 0.4497 0.161 Uiso 1 1 calc R U
C28 C 0.8561(5) 0.22312(16) 0.6887(3) 0.0747(11) Uani 1 1 d . .
H28A H 0.8280 0.2489 0.6308 0.090 Uiso 1 1 calc R U
C29 C 0.9780(7) 0.2584(2) 0.7549(4) 0.130(2) Uani 1 1 d . .
H29A H 1.0735 0.2640 0.7201 0.195 Uiso 1 1 calc R U
H29B H 0.9347 0.2973 0.7708 0.195 Uiso 1 1 calc R U
H29C H 1.0024 0.2362 0.8155 0.195 Uiso 1 1 calc R U
C30 C 0.7042(7) 0.2140(2) 0.7431(4) 0.1110(18) Uani 1 1 d . .
H30A H 0.6283 0.1919 0.7011 0.167 Uiso 1 1 calc R U
H30B H 0.7281 0.1917 0.8036 0.167 Uiso 1 1 calc R U
H30C H 0.6604 0.2528 0.7590 0.167 Uiso 1 1 calc R U

loop_
_atom_site_aniso_label
_atom_site_aniso_U_11
_atom_site_aniso_U_22
_atom_site_aniso_U_33
_atom_site_aniso_U_23
_atom_site_aniso_U_13
_atom_site_aniso_U_12
Si1 0.0605(6) 0.0587(5) 0.0477(5) 0.0199(4) 0.0071(4) 0.0115(4)
C1 0.0319(13) 0.0342(13) 0.0418(14) 0.0034(11) 0.0039(11) 0.0002(11)
C2 0.0373(14) 0.0445(15) 0.0421(15) 0.0081(12) 0.0063(12) 0.0029(12)
C3 0.0342(14) 0.0455(15) 0.0468(15) 0.0026(12) 0.0063(12) 0.0018(12)
C4 0.0362(15) 0.0467(16) 0.0544(17) -0.0018(13) 0.0050(13) 0.0015(12)
C5 0.0411(15) 0.0519(17) 0.0537(17) -0.0088(13) 0.0090(13) -0.0024(13)
C6 0.0387(15) 0.0507(17) 0.0620(19) -0.0177(14) 0.0077(13) -0.0026(13)
C7 0.0467(18) 0.068(2) 0.075(2) -0.0220(17) 0.0157(16) -0.0017(16)
C8 0.0449(19) 0.083(3) 0.093(3) -0.032(2) 0.0196(19) 0.0013(18)
C9 0.0381(17) 0.074(2) 0.105(3) -0.034(2) 0.0028(18) 0.0132(16)
C10 0.0426(17) 0.0586(19) 0.081(2) -0.0196(17) -0.0032(16) 0.0089(15)
C11 0.0334(14) 0.0447(16) 0.0646(19) -0.0189(14) 0.0004(13) 0.0021(12)
C12 0.0383(15) 0.0424(15) 0.0595(18) -0.0082(13) -0.0013(13) 0.0037(12)
C13 0.0354(14) 0.0455(15) 0.0518(16) -0.0016(13) 0.0055(12) 0.0043(12)
C14 0.0323(14) 0.0454(15) 0.0500(16) 0.0023(12) 0.0031(12) 0.0055(12)
C15 0.0366(14) 0.0444(15) 0.0437(15) 0.0085(12) 0.0012(12) 0.0060(12)
C16 0.0309(13) 0.0362(13) 0.0411(14) 0.0040(11) 0.0025(11) 0.0011(11)
C17 0.063(2) 0.088(3) 0.066(2) 0.0065(19) 0.0183(18) 0.0009(19)
C18 0.0523(18) 0.065(2) 0.067(2) 0.0035(16) -0.0022(15) 0.0114(16)
C19 0.0338(13) 0.0369(13) 0.0387(13) 0.0053(11) 0.0016(11) 0.0008(11)
C20 0.0320(13) 0.0464(15) 0.0450(15) 0.0056(12) 0.0061(11) 0.0058(12)
C21 0.0411(16) 0.0575(18) 0.0492(16) 0.0138(14) 0.0068(13) 0.0094(14)
C22 0.096(3) 0.147(5) 0.149(5) 0.096(4) 0.060(3) 0.032(3)
C23 0.101(4) 0.253(9) 0.224(8) 0.133(7) 0.095(5) 0.065(5)
C24 0.115(4) 0.143(5) 0.096(3) 0.055(3) 0.027(3) -0.025(3)
C25 0.096(3) 0.067(2) 0.057(2) 0.0101(17) -0.0047(19) 0.011(2)
C26 0.115(4) 0.097(3) 0.079(3) 0.017(2) -0.035(3) 0.006(3)
C27 0.159(5) 0.080(3) 0.082(3) -0.004(2) 0.001(3) 0.012(3)
C28 0.102(3) 0.060(2) 0.060(2) 0.0133(17) -0.013(2) 0.019(2)
C29 0.171(6) 0.089(3) 0.122(4) -0.019(3) -0.056(4) 0.013(4)
C30 0.143(5) 0.092(3) 0.102(3) 0.010(3) 0.037(3) 0.054(3)

loop_
_atom_type_symbol
_atom_type_description
_atom_type_scat_dispersion_real
_atom_type_scat_dispersion_imag
_atom_type_scat_source
C C 0.0033 0.0016 'International Tables Vol C Tables 4.2.6.8 and 6.1.1.4'
H H 0.0000 0.0000 'International Tables Vol C Tables 4.2.6.8 and 6.1.1.4'
Si Si 0.0817 0.0704 'International Tables Vol C Tables 4.2.6.8 and 6.1.1.4'

loop_
_geom_angle_atom_site_label_1
_geom_angle_atom_site_label_2
_geom_angle_atom_site_label_3
_geom_angle
_geom_angle_site_symmetry_1
_geom_angle_site_symmetry_3
C21 Si1 C22 107.38(17) . .
C21 Si1 C28 107.53(15) . .
C22 Si1 C28 111.4(3) . .
C21 Si1 C25 106.04(15) . .
C22 Si1 C25 115.0(3) . .
C28 Si1 C25 109.07(17) . .
C19 C1 C16 118.9(2) 3_757 .
C19 C1 C2 120.5(2) 3_757 .
C16 C1 C2 120.6(2) . .
C3 C2 C1 117.1(2) . .
C2 C3 C14 122.2(2) . .
C2 C3 C4 147.9(3) . .
C14 C3 C4 89.9(2) . .
C5 C4 C13 124.0(3) . .
C5 C4 C3 146.0(3) . .
C13 C4 C3 89.9(2) . .
C4 C5 C6 114.3(3) . .
C4 C5 C17 122.6(3) . .
C6 C5 C17 123.0(3) . .
C7 C6 C11 118.1(3) . .
C7 C6 C5 120.2(3) . .
C11 C6 C5 121.7(3) . .
C8 C7 C6 121.8(4) . .
C7 C8 C9 119.9(3) . .
C10 C9 C8 120.8(3) . .
C9 C10 C11 121.0(4) . .
C10 C11 C6 118.3(3) . .
C10 C11 C12 120.3(3) . .
C6 C11 C12 121.4(3) . .
C13 C12 C11 114.3(3) . .
C13 C12 C18 122.3(3) . .
C11 C12 C18 123.3(3) . .
C12 C13 C4 124.2(3) . .
C12 C13 C14 145.5(3) . .
C4 C13 C14 90.4(2) . .
C15 C14 C3 123.0(2) . .
C15 C14 C13 147.1(3) . .
C3 C14 C13 89.8(2) . .
C14 C15 C16 116.8(2) . .
C19 C16 C1 119.4(2) . .
C19 C16 C15 120.3(2) . .
C1 C16 C15 120.3(2) . .
C16 C19 C1 121.7(2) . 3_757
C16 C19 C20 118.7(2) . .
C1 C19 C20 119.5(2) 3_757 .
C21 C20 C19 177.2(3) . .
C20 C21 Si1 174.4(3) . .
C23 C22 C24 119.6(4) . .
C23 C22 Si1 122.9(4) . .
C24 C22 Si1 114.5(4) . .
C27 C25 C26 111.2(3) . .
C27 C25 Si1 113.1(3) . .
C26 C25 Si1 115.0(3) . .
C30 C28 C29 109.9(4) . .
C30 C28 Si1 111.5(3) . .
C29 C28 Si1 114.9(3) . .

loop_
_geom_bond_atom_site_label_1
_geom_bond_atom_site_label_2
_geom_bond_distance
_geom_bond_site_symmetry_2
Si1 C21 1.838(3) .
Si1 C22 1.869(4) .
Si1 C28 1.876(4) .
Si1 C25 1.895(4) .
C1 C19 1.413(3) 3_757
C1 C16 1.434(3) .
C1 C2 1.439(3) .
C2 C3 1.348(4) .
C3 C14 1.440(4) .
C3 C4 1.499(4) .
C4 C5 1.351(4) .
C4 C13 1.433(4) .
C5 C6 1.449(4) .
C5 C17 1.500(4) .
C6 C7 1.410(4) .
C6 C11 1.428(4) .
C7 C8 1.369(5) .
C8 C9 1.376(6) .
C9 C10 1.373(5) .
C10 C11 1.414(4) .
C11 C12 1.452(4) .
C12 C13 1.348(4) .
C12 C18 1.491(4) .
C13 C14 1.495(4) .
C14 C15 1.346(4) .
C15 C16 1.439(4) .
C16 C19 1.411(3) .
C19 C1 1.413(3) 3_757
C19 C20 1.435(4) .
C20 C21 1.206(4) .
C22 C23 1.354(7) .
C22 C24 1.522(6) .
C25 C27 1.519(6) .
C25 C26 1.523(5) .
C28 C30 1.521(6) .
C28 C29 1.529(6) .
